data_4120500
loop_
_publ_author_name
'Yao, Zi-Jian'
'Yu, Wei-Bin'
'Lin, Yue-Jian'
'Huang, Sheng-Li'
'Li, Zhen-Hua'
'Jin, Guo-Xin'

_publ_section_title
;
 Iridium-mediated regioselective B-h/c-h activation of carborane cage: a
 facile synthetic route to metallacycles with a carborane backbone.
;
_journal_issue 7
_journal_name_full 'Journal of the American Chemical Society'
_journal_page_first 2825
_journal_page_last 2832
_journal_paper_doi 10.1021/ja4115665
_journal_volume 136
_journal_year 2014
_chemical_formula_sum 'C50 H102 B20 Ir2 N2 O10'
_chemical_formula_weight 1491.94
_chemical_name_systematic
; 
 ? 
;
_space_group_IT_number 2
_symmetry_cell_setting triclinic
_symmetry_space_group_name_Hall '-P 1'
_symmetry_space_group_name_H-M 'P -1'
_atom_sites_solution_hydrogens geom
_atom_sites_solution_primary direct
_atom_sites_solution_secondary difmap
_audit_creation_method SHELXL-97
_cell_angle_alpha 104.0590(10)
_cell_angle_beta 100.4080(10)
_cell_angle_gamma 91.1200(10)
_cell_formula_units_Z 1
_cell_length_a 8.8822(6)
_cell_length_b 10.1868(7)
_cell_length_c 19.2787(13)
_cell_measurement_reflns_used 6938
_cell_measurement_temperature 173(2)
_cell_measurement_theta_max 28.18
_cell_measurement_theta_min 2.39
_cell_volume 1660.6(2)
_computing_cell_refinement 'Bruker SAINT'
_computing_data_collection 'Bruker APEX2'
_computing_data_reduction 'Bruker SAINT'
_computing_molecular_graphics 'Bruker SHELXTL'
_computing_publication_material 'Bruker SHELXTL'
_computing_structure_refinement 'SHELXL-97 (Sheldrick, 1997)'
_computing_structure_solution 'SHELXS-97 (Sheldrick, 1990)'
_diffrn_ambient_temperature 173(2)
_diffrn_measured_fraction_theta_full 0.982
_diffrn_measured_fraction_theta_max 0.982
_diffrn_measurement_device_type 'Bruker APEX-II CCD'
_diffrn_measurement_method '\f and \w scans'
_diffrn_radiation_monochromator graphite
_diffrn_radiation_source 'fine-focus sealed tube'
_diffrn_radiation_type MoK\a
_diffrn_radiation_wavelength 0.71073
_diffrn_reflns_av_R_equivalents 0.0236
_diffrn_reflns_av_sigmaI/netI 0.0440
_diffrn_reflns_limit_h_max 11
_diffrn_reflns_limit_h_min -11
_diffrn_reflns_limit_k_max 12
_diffrn_reflns_limit_k_min -13
_diffrn_reflns_limit_l_max 24
_diffrn_reflns_limit_l_min -16
_diffrn_reflns_number 11708
_diffrn_reflns_theta_full 27.01
_diffrn_reflns_theta_max 27.01
_diffrn_reflns_theta_min 1.11
_diffrn_standards_decay_% 3.51
_exptl_absorpt_coefficient_mu 4.055
_exptl_absorpt_correction_T_max 0.7117
_exptl_absorpt_correction_T_min 0.4977
_exptl_absorpt_correction_type multi-scan
_exptl_absorpt_process_details sadabs
_exptl_crystal_colour red
_exptl_crystal_density_diffrn 1.492
_exptl_crystal_density_method 'not measured'
_exptl_crystal_description prism
_exptl_crystal_F_000 750
_exptl_crystal_size_max 0.20
_exptl_crystal_size_mid 0.20
_exptl_crystal_size_min 0.09
_refine_diff_density_max 3.565
_refine_diff_density_min -1.954
_refine_diff_density_rms 0.384
_refine_ls_extinction_method none
_refine_ls_goodness_of_fit_ref 1.226
_refine_ls_hydrogen_treatment mixed
_refine_ls_matrix_type full
_refine_ls_number_parameters 418
_refine_ls_number_reflns 7127
_refine_ls_number_restraints 7
_refine_ls_restrained_S_all 1.226
_refine_ls_R_factor_all 0.0563
_refine_ls_R_factor_gt 0.0445
_refine_ls_shift/su_max 0.003
_refine_ls_shift/su_mean 0.000
_refine_ls_structure_factor_coef Fsqd
_refine_ls_weighting_details 'calc w=1/[\s^2^(Fo^2^)+(0.1102P)^2^+6.1909P] where P=(Fo^2^+2Fc^2^)/3'
_refine_ls_weighting_scheme calc
_refine_ls_wR_factor_gt 0.1336
_refine_ls_wR_factor_ref 0.1788
_reflns_number_gt 6506
_reflns_number_total 7127
_reflns_threshold_expression >2sigma(I)
_cod_data_source_file ja4115665_si_001.cif
_cod_data_source_block complex_7
_cod_depositor_comments
;
The following automatic conversions were performed:

'_symmetry_cell_setting' value 'Triclinic' changed to 'triclinic'
according to
/usr/data/users/saulius/automatic-downloads/current/ACS/lib/dictionaries/cif_core.dic
dictionary named 'cif_core.dic' version 2.4.2 from 2011-04-26.

Automatic conversion script
Id: cif_fix_values 2281 2013-09-26 08:29:07Z andrius 
;
_cod_original_sg_symbol_H-M P-1
_cod_database_code 4120500

loop_
_symmetry_equiv_pos_as_xyz
'x, y, z'
'-x, -y, -z'

loop_
_atom_site_label
_atom_site_type_symbol
_atom_site_fract_x
_atom_site_fract_y
_atom_site_fract_z
_atom_site_U_iso_or_equiv
_atom_site_adp_type
_atom_site_occupancy
_atom_site_symmetry_multiplicity
_atom_site_calc_flag
_atom_site_refinement_flags
_atom_site_disorder_assembly
_atom_site_disorder_group
Ir1 Ir -0.14252(3) 1.05066(3) 0.829574(15) 0.02191(13) Uani 1 1 d . . .
N1 N -0.0598(8) 1.0170(7) 0.9314(3) 0.0223(13) Uani 1 1 d . . .
O1 O -0.3463(7) 0.9416(6) 0.8336(3) 0.0259(12) Uani 1 1 d . . .
O2 O -0.4968(8) 0.7539(8) 0.8077(5) 0.0438(17) Uani 1 1 d . . .
O3 O 0.2819(8) 0.5347(7) 0.7415(4) 0.0375(15) Uani 1 1 d D A .
H3' H 0.363(8) 0.500(13) 0.741(3) 0.056 Uiso 1 1 d D . .
B2 B -0.0945(10) 0.8509(9) 0.7801(5) 0.0203(16) Uani 1 1 d . . .
B3 B -0.2178(10) 0.7729(9) 0.6948(5) 0.0223(17) Uani 1 1 d . . .
H3 H -0.2882 0.8374 0.6637 0.027 Uiso 1 1 calc R . .
B4 B -0.2893(11) 0.6085(10) 0.6966(6) 0.029(2) Uani 1 1 d . . .
H4 H -0.4070 0.5657 0.6671 0.035 Uiso 1 1 calc R . .
B5 B -0.2098(12) 0.5797(9) 0.7819(6) 0.0284(19) Uani 1 1 d . . .
H5 H -0.2752 0.5179 0.8087 0.034 Uiso 1 1 calc R . .
B6 B -0.0847(10) 0.7253(9) 0.8325(5) 0.0237(17) Uani 1 1 d . . .
H6 H -0.0664 0.7586 0.8933 0.028 Uiso 1 1 calc R . .
B7 B 0.0628(10) 0.7441(9) 0.7871(5) 0.0213(16) Uani 1 1 d . . .
H7 H 0.1804 0.7878 0.8164 0.026 Uiso 1 1 calc R . .
B8 B -0.0199(10) 0.7720(9) 0.7023(5) 0.0228(17) Uani 1 1 d . . .
H8 H 0.0436 0.8346 0.6751 0.027 Uiso 1 1 calc R . .
B9 B -0.1396(10) 0.6242(10) 0.6506(5) 0.0246(18) Uani 1 1 d . . .
H9 H -0.1557 0.5891 0.5899 0.030 Uiso 1 1 calc R . .
B10 B -0.1323(12) 0.5067(10) 0.7043(6) 0.031(2) Uani 1 1 d . . .
H10 H -0.1428 0.3948 0.6792 0.037 Uiso 1 1 calc R . .
B11 B -0.0075(12) 0.5789(10) 0.7896(6) 0.0274(19) Uani 1 1 d . . .
H11 H 0.0626 0.5143 0.8208 0.033 Uiso 1 1 calc R . .
C1 C -0.2519(10) 0.7378(8) 0.7738(4) 0.0240(16) Uani 1 1 d . . .
C2 C -0.3782(11) 0.8129(10) 0.8058(5) 0.0316(19) Uani 1 1 d . . .
C3 C 0.0282(9) 0.6120(8) 0.7097(5) 0.0234(15) Uani 1 1 d . A .
C4 C 0.1738(10) 0.5480(9) 0.6803(5) 0.0289(18) Uani 1 1 d D . .
C5 C 0.2500(11) 0.6395(10) 0.6429(6) 0.035(2) Uani 0.60 1 d P A 1
H5A H 0.2630 0.7324 0.6752 0.043 Uiso 0.60 1 calc PR A 1
H5B H 0.3541 0.6088 0.6394 0.043 Uiso 0.60 1 calc PR A 1
C6 C 0.1713(12) 0.6486(12) 0.5673(6) 0.040(2) Uani 0.60 1 d P A 1
H6A H 0.0736 0.6925 0.5711 0.048 Uiso 0.60 1 calc PR A 1
H6B H 0.1460 0.5556 0.5357 0.048 Uiso 0.60 1 calc PR A 1
C7 C 0.271(2) 0.730(2) 0.5300(10) 0.086(6) Uani 0.60 1 d P A 1
H7A H 0.2071 0.7446 0.4851 0.103 Uiso 0.60 1 calc PR A 1
H7B H 0.3049 0.8205 0.5634 0.103 Uiso 0.60 1 calc PR A 1
C8 C 0.411(3) 0.656(5) 0.5109(19) 0.126(18) Uani 0.60 1 d P A 1
H8A H 0.4523 0.6117 0.5494 0.189 Uiso 0.60 1 calc PR A 1
H8B H 0.4892 0.7212 0.5067 0.189 Uiso 0.60 1 calc PR A 1
H8C H 0.3812 0.5877 0.4645 0.189 Uiso 0.60 1 calc PR A 1
C9 C 0.1338(11) 0.4044(10) 0.6320(6) 0.037(2) Uani 0.44(4) 1 d P A 1
H9A H 0.0924 0.3480 0.6603 0.044 Uiso 0.44(4) 1 calc PR A 1
H9B H 0.0517 0.4078 0.5903 0.044 Uiso 0.44(4) 1 calc PR A 1
C10 C 0.2677(16) 0.3365(13) 0.6027(8) 0.057(3) Uani 0.44(4) 1 d P A 1
H10A H 0.2932 0.3809 0.5656 0.068 Uiso 0.44(4) 1 calc PR A 1
H10B H 0.3577 0.3529 0.6431 0.068 Uiso 0.44(4) 1 calc PR A 1
C11 C 0.243(3) 0.1891(15) 0.5699(12) 0.116(10) Uani 0.44(4) 1 d PD A 1
H11A H 0.2348 0.1442 0.6093 0.139 Uiso 0.44(4) 1 calc PR A 1
H11B H 0.3368 0.1582 0.5512 0.139 Uiso 0.44(4) 1 calc PR A 1
C12 C 0.109(3) 0.139(3) 0.5097(16) 0.063(10) Uani 0.44(4) 1 d PD A 1
H12A H 0.0356 0.2095 0.5094 0.094 Uiso 0.44(4) 1 calc PR A 1
H12B H 0.0584 0.0580 0.5173 0.094 Uiso 0.44(4) 1 calc PR A 1
H12C H 0.1430 0.1150 0.4630 0.094 Uiso 0.44(4) 1 calc PR A 1
C5' C 0.2500(11) 0.6395(10) 0.6429(6) 0.035(2) Uani 0.40 1 d P A 2
H5'1 H 0.2630 0.7324 0.6752 0.043 Uiso 0.40 1 calc PR A 2
H5'2 H 0.3541 0.6088 0.6394 0.043 Uiso 0.40 1 calc PR A 2
C6' C 0.1713(12) 0.6486(12) 0.5673(6) 0.040(2) Uani 0.40 1 d P A 2
H6'1 H 0.0736 0.6925 0.5711 0.048 Uiso 0.40 1 calc PR A 2
H6'2 H 0.1460 0.5556 0.5357 0.048 Uiso 0.40 1 calc PR A 2
C7' C 0.271(2) 0.730(2) 0.5300(10) 0.086(6) Uani 0.40 1 d PD A 2
H7'1 H 0.3461 0.6704 0.5088 0.103 Uiso 0.40 1 calc PR A 2
H7'2 H 0.2030 0.7565 0.4896 0.103 Uiso 0.40 1 calc PR A 2
C8' C 0.357(7) 0.858(3) 0.5823(19) 0.16(4) Uani 0.40 1 d PD A 2
H8'A H 0.4162 0.9040 0.5558 0.241 Uiso 0.40 1 calc PR A 2
H8'B H 0.4266 0.8328 0.6218 0.241 Uiso 0.40 1 calc PR A 2
H8'C H 0.2832 0.9190 0.6027 0.241 Uiso 0.40 1 calc PR A 2
C9' C 0.1338(11) 0.4044(10) 0.6320(6) 0.037(2) Uani 0.56(4) 1 d P A 2
H9'1 H 0.0924 0.3480 0.6603 0.044 Uiso 0.56(4) 1 calc PR A 2
H9'2 H 0.0517 0.4078 0.5903 0.044 Uiso 0.56(4) 1 calc PR A 2
C10' C 0.2677(16) 0.3365(13) 0.6027(8) 0.057(3) Uani 0.56(4) 1 d P A 2
H10C H 0.2932 0.3809 0.5656 0.068 Uiso 0.56(4) 1 calc PR A 2
H10D H 0.3577 0.3529 0.6431 0.068 Uiso 0.56(4) 1 calc PR A 2
C11' C 0.243(3) 0.1891(15) 0.5699(12) 0.116(10) Uani 0.56(4) 1 d PD A 2
H11C H 0.1345 0.1687 0.5456 0.139 Uiso 0.56(4) 1 calc PR A 2
H11D H 0.2616 0.1421 0.6097 0.139 Uiso 0.56(4) 1 calc PR A 2
C12' C 0.342(4) 0.129(4) 0.5148(17) 0.090(11) Uiso 0.56(4) 1 d PD A 2
H12D H 0.2874 0.0486 0.4798 0.135 Uiso 0.56(4) 1 calc PR A 2
H12E H 0.4386 0.1029 0.5402 0.135 Uiso 0.56(4) 1 calc PR A 2
H12F H 0.3651 0.1963 0.4889 0.135 Uiso 0.56(4) 1 calc PR A 2
C13 C -0.1497(9) 1.0162(9) 0.9799(5) 0.0263(17) Uani 1 1 d . . .
H13 H -0.2562 1.0274 0.9669 0.032 Uiso 1 1 calc R . .
C14 C 0.0912(9) 1.0005(9) 0.9507(5) 0.0266(17) Uani 1 1 d . . .
H14 H 0.1575 1.0003 0.9172 0.032 Uiso 1 1 calc R . .
C15 C -0.1407(14) 1.1484(9) 0.7414(5) 0.037(2) Uani 1 1 d . . .
C16 C -0.2564(13) 1.2103(13) 0.7832(9) 0.058(4) Uani 1 1 d . . .
C17 C -0.1672(18) 1.2740(10) 0.8557(6) 0.050(3) Uani 1 1 d . . .
C18 C -0.0142(16) 1.2486(12) 0.8552(8) 0.054(3) Uani 1 1 d . . .
C19 C 0.0015(12) 1.1803(11) 0.7911(7) 0.043(3) Uani 1 1 d . . .
C20 C -0.180(2) 1.0871(15) 0.6598(7) 0.079(5) Uani 1 1 d . . .
H20A H -0.1110 1.1295 0.6358 0.119 Uiso 1 1 calc R . .
H20B H -0.2862 1.1029 0.6412 0.119 Uiso 1 1 calc R . .
H20C H -0.1671 0.9893 0.6496 0.119 Uiso 1 1 calc R . .
C21 C -0.4213(17) 1.2063(19) 0.7585(13) 0.090(6) Uani 1 1 d . . .
H21A H -0.4728 1.2086 0.7996 0.135 Uiso 1 1 calc R . .
H21B H -0.4552 1.1228 0.7205 0.135 Uiso 1 1 calc R . .
H21C H -0.4471 1.2849 0.7389 0.135 Uiso 1 1 calc R . .
C22 C -0.234(3) 1.3572(17) 0.9210(10) 0.100(7) Uani 1 1 d . . .
H22A H -0.1706 1.3491 0.9668 0.150 Uiso 1 1 calc R . .
H22B H -0.3392 1.3222 0.9176 0.150 Uiso 1 1 calc R . .
H22C H -0.2337 1.4528 0.9197 0.150 Uiso 1 1 calc R . .
C23 C 0.117(2) 1.3025(18) 0.9203(12) 0.097(7) Uani 1 1 d . . .
H23A H 0.1831 1.2290 0.9272 0.146 Uiso 1 1 calc R . .
H23B H 0.0744 1.3368 0.9643 0.146 Uiso 1 1 calc R . .
H23C H 0.1771 1.3760 0.9112 0.146 Uiso 1 1 calc R . .
C24 C 0.1535(17) 1.137(2) 0.7600(15) 0.105(8) Uani 1 1 d . . .
H24A H 0.2216 1.2185 0.7673 0.157 Uiso 1 1 calc R . .
H24B H 0.1258 1.0931 0.7079 0.157 Uiso 1 1 calc R . .
H24C H 0.2062 1.0746 0.7859 0.157 Uiso 1 1 calc R . .
C25 C 0.530(4) 0.352(2) 0.0568(13) 0.124(10) Uani 1 1 d D . .
H25A H 0.5346 0.3829 0.1095 0.185 Uiso 1 1 calc R . .
H25B H 0.4263 0.3618 0.0311 0.185 Uiso 1 1 calc R . .
H25C H 0.6043 0.4072 0.0423 0.185 Uiso 1 1 calc R . .
O4 O 0.5636(17) 0.2163(15) 0.0389(9) 0.095(4) Uani 1 1 d D . .
H4' H 0.567(18) 0.161(6) 0.064(4) 0.06(5) Uiso 1 1 d D . .
O5 O 0.4160(11) 0.0407(16) 0.9109(6) 0.091(4) Uani 1 1 d . . .

loop_
_atom_site_aniso_label
_atom_site_aniso_U_11
_atom_site_aniso_U_22
_atom_site_aniso_U_33
_atom_site_aniso_U_23
_atom_site_aniso_U_13
_atom_site_aniso_U_12
Ir1 0.02943(19) 0.01659(18) 0.01851(19) 0.00300(11) 0.00321(12) 0.00355(11)
N1 0.037(4) 0.020(3) 0.008(3) 0.002(2) 0.000(2) 0.004(3)
O1 0.025(3) 0.023(3) 0.028(3) 0.002(2) 0.005(2) 0.002(2)
O2 0.035(4) 0.040(4) 0.052(5) -0.002(3) 0.017(3) -0.006(3)
O3 0.031(3) 0.036(4) 0.043(4) 0.007(3) 0.003(3) 0.013(3)
B2 0.027(4) 0.015(4) 0.019(4) 0.003(3) 0.007(3) 0.003(3)
B3 0.024(4) 0.026(4) 0.014(4) 0.004(3) 0.000(3) -0.001(3)
B4 0.027(4) 0.023(4) 0.031(5) -0.004(4) 0.005(4) -0.005(3)
B5 0.036(5) 0.017(4) 0.033(5) 0.006(4) 0.011(4) -0.003(4)
B6 0.025(4) 0.019(4) 0.028(5) 0.008(3) 0.005(3) -0.001(3)
B7 0.022(4) 0.018(4) 0.024(4) 0.007(3) 0.002(3) -0.001(3)
B8 0.025(4) 0.021(4) 0.025(4) 0.009(3) 0.008(3) 0.002(3)
B9 0.024(4) 0.025(4) 0.020(4) -0.001(3) 0.002(3) 0.001(3)
B10 0.041(5) 0.019(4) 0.030(5) 0.003(4) 0.004(4) -0.001(4)
B11 0.034(5) 0.020(4) 0.031(5) 0.009(4) 0.009(4) 0.003(3)
C1 0.032(4) 0.020(4) 0.020(4) 0.004(3) 0.005(3) 0.002(3)
C2 0.032(4) 0.035(5) 0.027(4) 0.006(4) 0.004(3) 0.011(4)
C3 0.026(4) 0.015(3) 0.026(4) 0.002(3) 0.004(3) 0.001(3)
C4 0.035(4) 0.024(4) 0.026(4) 0.001(3) 0.008(3) 0.011(3)
C5 0.031(4) 0.032(5) 0.040(5) -0.003(4) 0.015(4) 0.004(4)
C6 0.039(5) 0.047(6) 0.033(5) 0.003(4) 0.014(4) 0.001(4)
C7 0.082(11) 0.126(16) 0.060(10) 0.045(10) 0.013(8) -0.029(11)
C8 0.058(15) 0.28(6) 0.08(2) 0.10(3) 0.042(15) 0.04(2)
C9 0.038(5) 0.027(5) 0.042(6) -0.002(4) 0.013(4) 0.004(4)
C10 0.067(8) 0.042(6) 0.060(8) 0.003(6) 0.023(6) 0.022(6)
C11 0.19(2) 0.026(7) 0.15(2) -0.003(9) 0.12(2) 0.022(10)
C12 0.09(2) 0.038(15) 0.051(18) -0.014(12) 0.016(15) -0.012(14)
C5' 0.031(4) 0.032(5) 0.040(5) -0.003(4) 0.015(4) 0.004(4)
C6' 0.039(5) 0.047(6) 0.033(5) 0.003(4) 0.014(4) 0.001(4)
C7' 0.082(11) 0.126(16) 0.060(10) 0.045(10) 0.013(8) -0.029(11)
C8' 0.39(12) 0.07(3) 0.05(2) 0.04(2) 0.07(5) 0.07(5)
C9' 0.038(5) 0.027(5) 0.042(6) -0.002(4) 0.013(4) 0.004(4)
C10' 0.067(8) 0.042(6) 0.060(8) 0.003(6) 0.023(6) 0.022(6)
C11' 0.19(2) 0.026(7) 0.15(2) -0.003(9) 0.12(2) 0.022(10)
C13 0.021(3) 0.026(4) 0.030(4) 0.002(3) 0.007(3) 0.005(3)
C14 0.021(4) 0.025(4) 0.033(4) -0.001(3) 0.013(3) 0.000(3)
C15 0.074(7) 0.018(4) 0.019(4) 0.010(3) 0.001(4) -0.004(4)
C16 0.041(6) 0.045(6) 0.096(10) 0.051(7) -0.013(6) 0.007(5)
C17 0.106(10) 0.025(5) 0.026(5) 0.015(4) 0.019(6) 0.011(5)
C18 0.064(7) 0.029(5) 0.066(8) 0.024(5) -0.008(6) -0.017(5)
C19 0.038(5) 0.030(5) 0.067(8) 0.025(5) 0.009(5) -0.007(4)
C20 0.163(17) 0.057(8) 0.019(5) 0.018(5) 0.009(7) 0.013(9)
C21 0.050(8) 0.078(11) 0.151(19) 0.068(12) -0.011(9) -0.002(7)
C22 0.19(2) 0.054(9) 0.068(11) 0.012(8) 0.057(13) 0.046(12)
C23 0.102(13) 0.060(9) 0.104(15) 0.024(9) -0.050(11) -0.024(9)
C24 0.052(8) 0.097(13) 0.20(2) 0.111(16) 0.013(11) -0.008(8)
C25 0.23(3) 0.075(13) 0.093(16) 0.023(11) 0.086(19) 0.018(16)
O4 0.096(9) 0.082(9) 0.122(12) 0.027(9) 0.053(9) 0.023(7)
O5 0.041(5) 0.170(13) 0.062(7) 0.018(7) 0.026(5) 0.025(6)

loop_
_atom_type_symbol
_atom_type_description
_atom_type_scat_dispersion_real
_atom_type_scat_dispersion_imag
_atom_type_scat_source
C C 0.0033 0.0016 'International Tables Vol C Tables 4.2.6.8 and 6.1.1.4'
H H 0.0000 0.0000 'International Tables Vol C Tables 4.2.6.8 and 6.1.1.4'
B B 0.0013 0.0007 'International Tables Vol C Tables 4.2.6.8 and 6.1.1.4'
N N 0.0061 0.0033 'International Tables Vol C Tables 4.2.6.8 and 6.1.1.4'
O O 0.0106 0.0060 'International Tables Vol C Tables 4.2.6.8 and 6.1.1.4'
Ir Ir -1.4442 7.9887 'International Tables Vol C Tables 4.2.6.8 and 6.1.1.4'

loop_
_geom_angle_atom_site_label_1
_geom_angle_atom_site_label_2
_geom_angle_atom_site_label_3
_geom_angle
_geom_angle_site_symmetry_3
N1 Ir1 B2 89.5(3) .
N1 Ir1 O1 85.2(3) .
B2 Ir1 O1 79.6(3) .
N1 Ir1 C19 116.8(4) .
B2 Ir1 C19 104.9(4) .
O1 Ir1 C19 157.3(4) .
N1 Ir1 C15 154.6(4) .
B2 Ir1 C15 101.1(3) .
O1 Ir1 C15 119.3(3) .
C19 Ir1 C15 38.2(4) .
N1 Ir1 C18 93.7(4) .
B2 Ir1 C18 133.3(5) .
O1 Ir1 C18 147.1(5) .
C19 Ir1 C18 34.6(5) .
C15 Ir1 C18 62.2(4) .
N1 Ir1 C16 138.6(5) .
B2 Ir1 C16 131.6(5) .
O1 Ir1 C16 96.8(4) .
C19 Ir1 C16 63.3(4) .
C15 Ir1 C16 39.3(5) .
C18 Ir1 C16 63.1(5) .
N1 Ir1 C17 102.7(3) .
B2 Ir1 C17 163.8(4) .
O1 Ir1 C17 111.7(4) .
C19 Ir1 C17 60.2(5) .
C15 Ir1 C17 63.5(4) .
C18 Ir1 C17 36.5(5) .
C16 Ir1 C17 38.4(5) .
C13 N1 C14 118.4(7) .
C13 N1 Ir1 122.3(6) .
C14 N1 Ir1 119.2(6) .
C2 O1 Ir1 125.1(6) .
C1 B2 B8 101.7(6) .
C1 B2 B7 101.8(6) .
B8 B2 B7 59.2(5) .
C1 B2 B3 58.0(5) .
B8 B2 B3 58.4(5) .
B7 B2 B3 105.5(6) .
C1 B2 B6 57.7(5) .
B8 B2 B6 104.1(6) .
B7 B2 B6 57.6(5) .
B3 B2 B6 105.3(6) .
C1 B2 Ir1 109.7(5) .
B8 B2 Ir1 135.8(6) .
B7 B2 Ir1 137.4(6) .
B3 B2 Ir1 115.3(5) .
B6 B2 Ir1 118.7(5) .
C1 B3 B8 104.6(6) .
C1 B3 B9 103.7(6) .
B8 B3 B9 61.5(5) .
C1 B3 B4 58.1(5) .
B8 B3 B4 108.2(7) .
B9 B3 B4 58.9(5) .
C1 B3 B2 60.1(5) .
B8 B3 B2 60.1(5) .
B9 B3 B2 110.1(6) .
B4 B3 B2 109.6(6) .
C1 B4 B9 105.2(6) .
C1 B4 B10 104.8(7) .
B9 B4 B10 60.1(6) .
C1 B4 B5 58.5(5) .
B9 B4 B5 108.3(7) .
B10 B4 B5 60.1(6) .
C1 B4 B3 59.0(5) .
B9 B4 B3 59.9(5) .
B10 B4 B3 107.9(7) .
B5 B4 B3 108.0(6) .
C1 B5 B4 59.1(5) .
C1 B5 B10 105.0(7) .
B4 B5 B10 59.9(6) .
C1 B5 B11 104.7(6) .
B4 B5 B11 108.4(7) .
B10 B5 B11 60.7(6) .
C1 B5 B6 59.0(5) .
B4 B5 B6 107.7(7) .
B10 B5 B6 106.6(7) .
B11 B5 B6 58.2(5) .
C1 B6 B7 105.9(7) .
C1 B6 B11 105.2(7) .
B7 B6 B11 62.4(5) .
C1 B6 B5 57.6(5) .
B7 B6 B5 109.9(7) .
B11 B6 B5 60.3(6) .
C1 B6 B2 59.9(5) .
B7 B6 B2 60.9(5) .
B11 B6 B2 111.5(7) .
B5 B6 B2 109.2(7) .
C3 B7 B6 104.9(6) .
C3 B7 B8 59.4(5) .
B6 B7 B8 107.6(6) .
C3 B7 B2 106.8(6) .
B6 B7 B2 61.6(5) .
B8 B7 B2 59.7(5) .
C3 B7 B11 59.0(5) .
B6 B7 B11 59.0(5) .
B8 B7 B11 107.8(6) .
B2 B7 B11 109.3(6) .
C3 B8 B3 106.3(6) .
C3 B8 B7 59.3(5) .
B3 B8 B7 109.4(6) .
C3 B8 B2 107.9(6) .
B3 B8 B2 61.5(5) .
B7 B8 B2 61.1(5) .
C3 B8 B9 58.9(5) .
B3 B8 B9 60.1(5) .
B7 B8 B9 108.3(6) .
B2 B8 B9 110.1(6) .
C3 B9 B4 106.2(7) .
C3 B9 B10 59.8(5) .
B4 B9 B10 60.2(6) .
C3 B9 B3 104.8(6) .
B4 B9 B3 61.1(5) .
B10 B9 B3 108.9(7) .
C3 B9 B8 58.6(5) .
B4 B9 B8 107.5(6) .
B10 B9 B8 108.1(7) .
B3 B9 B8 58.4(5) .
C3 B10 B9 59.3(5) .
C3 B10 B4 105.4(7) .
B9 B10 B4 59.7(6) .
C3 B10 B5 105.4(7) .
B9 B10 B5 107.9(7) .
B4 B10 B5 60.0(6) .
C3 B10 B11 59.0(5) .
B9 B10 B11 108.3(7) .
B4 B10 B11 108.0(7) .
B5 B10 B11 60.0(6) .
C3 B11 B6 104.2(6) .
C3 B11 B5 105.0(7) .
B6 B11 B5 61.5(5) .
C3 B11 B10 59.1(5) .
B6 B11 B10 108.1(7) .
B5 B11 B10 59.3(6) .
C3 B11 B7 58.4(5) .
B6 B11 B7 58.6(5) .
B5 B11 B7 107.9(6) .
B10 B11 B7 107.5(7) .
C2 C1 B5 123.0(7) .
C2 C1 B4 122.1(7) .
B5 C1 B4 62.4(6) .
C2 C1 B3 115.4(7) .
B5 C1 B3 114.4(7) .
B4 C1 B3 62.9(6) .
C2 C1 B6 117.9(7) .
B5 C1 B6 63.3(6) .
B4 C1 B6 113.8(7) .
B3 C1 B6 112.3(6) .
C2 C1 B2 110.6(7) .
B5 C1 B2 116.2(6) .
B4 C1 B2 115.2(6) .
B3 C1 B2 61.9(5) .
B6 C1 B2 62.4(5) .
O2 C2 O1 123.7(8) .
O2 C2 C1 121.4(9) .
O1 C2 C1 114.8(8) .
C4 C3 B7 117.1(6) .
C4 C3 B8 120.4(7) .
B7 C3 B8 61.3(5) .
C4 C3 B9 121.4(7) .
B7 C3 B9 112.9(6) .
B8 C3 B9 62.5(5) .
C4 C3 B11 116.9(7) .
B7 C3 B11 62.6(5) .
B8 C3 B11 112.3(6) .
B9 C3 B11 111.9(6) .
C4 C3 B10 119.5(7) .
B7 C3 B10 113.1(6) .
B8 C3 B10 112.1(6) .
B9 C3 B10 60.8(5) .
B11 C3 B10 61.9(6) .
O3 C4 C5 107.6(8) .
O3 C4 C9 105.9(7) .
C5 C4 C9 112.3(8) .
O3 C4 C3 107.3(7) .
C5 C4 C3 112.1(7) .
C9 C4 C3 111.4(7) .
C6 C5 C4 118.5(8) .
C5 C6 C7 113.8(10) .
C8 C7 C6 112(2) .
C10 C9 C4 114.3(9) .
C11 C10 C9 115.8(13) .
C10 C11 C12 118.2(19) .
N1 C13 C14 121.7(7) 2_577
N1 C14 C13 119.9(7) 2_577
C19 C15 C16 105.1(9) .
C19 C15 C20 132.0(13) .
C16 C15 C20 122.1(12) .
C19 C15 Ir1 70.6(5) .
C16 C15 Ir1 72.0(6) .
C20 C15 Ir1 129.1(8) .
C21 C16 C17 127.9(16) .
C21 C16 C15 128.0(16) .
C17 C16 C15 104.1(10) .
C21 C16 Ir1 122.8(9) .
C17 C16 Ir1 71.4(6) .
C15 C16 Ir1 68.7(5) .
C18 C17 C16 108.1(11) .
C18 C17 C22 126.6(15) .
C16 C17 C22 125.3(15) .
C18 C17 Ir1 70.4(6) .
C16 C17 Ir1 70.2(6) .
C22 C17 Ir1 125.6(9) .
C19 C18 C17 110.3(11) .
C19 C18 C23 125.5(16) .
C17 C18 C23 124.1(16) .
C19 C18 Ir1 71.3(6) .
C17 C18 Ir1 73.0(6) .
C23 C18 Ir1 125.4(10) .
C18 C19 C15 112.4(11) .
C18 C19 C24 130.1(14) .
C15 C19 C24 117.4(13) .
C18 C19 Ir1 74.1(7) .
C15 C19 Ir1 71.2(5) .
C24 C19 Ir1 125.4(8) .

loop_
_geom_bond_atom_site_label_1
_geom_bond_atom_site_label_2
_geom_bond_distance
_geom_bond_site_symmetry_2
Ir1 N1 2.080(6) .
Ir1 B2 2.115(9) .
Ir1 O1 2.128(6) .
Ir1 C19 2.164(10) .
Ir1 C15 2.171(8) .
Ir1 C18 2.198(10) .
Ir1 C16 2.217(10) .
Ir1 C17 2.232(10) .
N1 C13 1.335(11) .
N1 C14 1.351(11) .
O1 C2 1.295(12) .
O2 C2 1.213(12) .
O3 C4 1.416(12) .
B2 C1 1.762(12) .
B2 B8 1.769(13) .
B2 B7 1.793(12) .
B2 B3 1.794(13) .
B2 B6 1.806(13) .
B3 C1 1.723(12) .
B3 B8 1.739(12) .
B3 B9 1.769(13) .
B3 B4 1.790(14) .
B4 C1 1.706(12) .
B4 B9 1.751(14) .
B4 B10 1.760(15) .
B4 B5 1.763(15) .
B5 C1 1.697(13) .
B5 B10 1.764(15) .
B5 B11 1.776(14) .
B5 B6 1.796(13) .
B6 C1 1.723(12) .
B6 B7 1.733(13) .
B6 B11 1.738(14) .
B7 C3 1.725(12) .
B7 B8 1.759(13) .
B7 B11 1.798(13) .
B8 C3 1.726(12) .
B8 B9 1.794(13) .
B9 C3 1.731(12) .
B9 B10 1.757(14) .
B10 C3 1.740(13) .
B10 B11 1.788(15) .
B11 C3 1.736(13) .
C1 C2 1.510(12) .
C3 C4 1.592(11) .
C4 C5 1.526(14) .
C4 C9 1.527(13) .
C5 C6 1.524(15) .
C6 C7 1.576(17) .
C7 C8 1.52(4) .
C9 C10 1.515(15) .
C10 C11 1.476(19) .
C11 C12 1.493(19) .
C13 C14 1.397(13) 2_577
C14 C13 1.397(13) 2_577
C15 C19 1.419(16) .
C15 C16 1.477(19) .
C15 C20 1.517(15) .
C16 C21 1.452(18) .
C16 C17 1.464(19) .
C17 C18 1.39(2) .
C17 C22 1.557(19) .
C18 C19 1.30(2) .
C18 C23 1.532(19) .
C19 C24 1.60(2) .
C25 O4 1.40(2) .
